data_4349872
loop_
_publ_author_name
'Bai, Dongjie'
'Wang, Yao'
'He, Minghui'
'Gao, Xiaoxia'
'He, Yabing'

_publ_section_title
;
 Structural diversities and gas adsorption properties of a family of
 rod-packing lanthanide--organic frameworks based on
 cyclotriphosphazene-functionalized hexacarboxylate derivatives
;
_journal_issue 9
_journal_name_full 'Inorganic Chemistry Frontiers'
_journal_page_first 2227
_journal_paper_doi 10.1039/C8QI00575C
_journal_volume 5
_journal_year 2018
_chemical_formula_sum 'C42 H22 Cl6 Ho2 N3 O20 P3'
_chemical_formula_weight 1524.09
_space_group_crystal_system orthorhombic
_space_group_IT_number 56
_space_group_name_Hall '-P 2ab 2ac'
_space_group_name_H-M_alt 'P c c n'
_atom_sites_solution_hydrogens mixed
_audit_creation_method SHELXL-2014/7
_audit_update_record
;
2018-06-19 deposited with the CCDC.
2018-07-23 downloaded from the CCDC.
;
_cell_angle_alpha 90
_cell_angle_beta 90
_cell_angle_gamma 90
_cell_formula_units_Z 8
_cell_length_a 30.427(6)
_cell_length_b 18.048(4)
_cell_length_c 23.107(4)
_cell_measurement_reflns_used 86826
_cell_measurement_temperature 296(2)
_cell_measurement_theta_max 27.5
_cell_measurement_theta_min 1
_cell_volume 12689(4)
_computing_cell_refinement 'Bruker SMART'
_computing_data_collection 'Bruker SMART'
_computing_data_reduction 'Bruker SAINT'
_computing_molecular_graphics 'Bruker SHELXTL'
_computing_publication_material 'Bruker SHELXTL'
_computing_structure_refinement 'SHELXL-2014/7 (Sheldrick, 2014)'
_computing_structure_solution 'SHELXL-2014/7 (Sheldrick, 2014)'
_diffrn_ambient_temperature 296(2)
_diffrn_measured_fraction_theta_full 0.998
_diffrn_measured_fraction_theta_max 0.997
_diffrn_measurement_device_type 'Bruker SMART APEX II CCD area detector'
_diffrn_measurement_method 'phi and omega scans'
_diffrn_radiation_type MoK\a
_diffrn_radiation_wavelength 0.71073
_diffrn_reflns_av_R_equivalents 0.0597
_diffrn_reflns_av_unetI/netI 0.0465
_diffrn_reflns_Laue_measured_fraction_full 0.998
_diffrn_reflns_Laue_measured_fraction_max 0.997
_diffrn_reflns_limit_h_max 38
_diffrn_reflns_limit_h_min -39
_diffrn_reflns_limit_k_max 23
_diffrn_reflns_limit_k_min -22
_diffrn_reflns_limit_l_max 30
_diffrn_reflns_limit_l_min -30
_diffrn_reflns_number 86826
_diffrn_reflns_point_group_measured_fraction_full 0.998
_diffrn_reflns_point_group_measured_fraction_max 0.997
_diffrn_reflns_theta_full 25.242
_diffrn_reflns_theta_max 27.525
_diffrn_reflns_theta_min 3.162
_exptl_absorpt_coefficient_mu 2.869
_exptl_absorpt_correction_T_max 0.8030
_exptl_absorpt_correction_T_min 0.7432
_exptl_absorpt_correction_type empirical
_exptl_crystal_colour colourless
_exptl_crystal_density_diffrn 1.596
_exptl_crystal_description block
_exptl_crystal_F_000 5888
_exptl_crystal_size_max 0.110
_exptl_crystal_size_mid 0.090
_exptl_crystal_size_min 0.080
_refine_diff_density_max 4.476
_refine_diff_density_min -2.502
_refine_diff_density_rms 0.219
_refine_ls_extinction_method none
_refine_ls_goodness_of_fit_ref 1.150
_refine_ls_hydrogen_treatment constr
_refine_ls_matrix_type full
_refine_ls_number_parameters 687
_refine_ls_number_reflns 14560
_refine_ls_number_restraints 36
_refine_ls_restrained_S_all 1.167
_refine_ls_R_factor_all 0.1004
_refine_ls_R_factor_gt 0.0775
_refine_ls_shift/su_max 0.075
_refine_ls_shift/su_mean 0.005
_refine_ls_structure_factor_coef Fsqd
_refine_ls_weighting_details 'w=1/[\s^2^(Fo^2^)+(0.1870P)^2^] where P=(Fo^2^+2Fc^2^)/3'
_refine_ls_weighting_scheme calc
_refine_ls_wR_factor_gt 0.2602
_refine_ls_wR_factor_ref 0.2794
_reflns_Friedel_coverage 0.000
_reflns_number_gt 10942
_reflns_number_total 14560
_reflns_threshold_expression 'I > 2\s(I)'
_cod_data_source_file c8qi00575c2.cif
_cod_data_source_block ZJNU-64
_cod_database_code 4349872
_shelx_shelxl_version_number 2014/7
_shelx_space_group_comment
;
The symmetry employed for this shelxl refinement is uniquely defined
by the following loop, which should always be used as a source of
symmetry information in preference to the above space-group names.
They are only intended as comments.
;
_shelx_estimated_absorpt_t_min 0.743
_shelx_estimated_absorpt_t_max 0.803
_platon_squeeze_void_probe_radius 1.20

loop_
_space_group_symop_operation_xyz
'x, y, z'
'-x+1/2, -y+1/2, z'
'-x, y+1/2, -z+1/2'
'x+1/2, -y, -z+1/2'
'-x, -y, -z'
'x-1/2, y-1/2, -z'
'x, -y-1/2, z-1/2'
'-x-1/2, y, z-1/2'

loop_
_atom_site_label
_atom_site_type_symbol
_atom_site_fract_x
_atom_site_fract_y
_atom_site_fract_z
_atom_site_U_iso_or_equiv
_atom_site_adp_type
_atom_site_occupancy
_atom_site_site_symmetry_order
_atom_site_calc_flag
_atom_site_refinement_flags_posn
_atom_site_refinement_flags_adp
_atom_site_refinement_flags_occupancy
Ho1 Ho 0.27476(2) 0.01100(2) 0.53872(2) 0.02788(16) Uani 1 1 d . . .
Ho2 Ho -0.2500 -0.2500 0.86968(3) 0.02995(18) Uani 1 2 d S T P
Ho3 Ho 0.2500 -0.2500 0.50519(3) 0.02769(18) Uani 1 2 d S T P
Cl1 Cl -0.07640(17) 0.1727(3) 0.6794(3) 0.121(2) Uani 1 1 d . . .
Cl2 Cl 0.03815(13) 0.1466(3) 0.7062(2) 0.1045(15) Uani 1 1 d . . .
Cl3 Cl -0.0883(3) -0.3645(3) 0.6589(3) 0.211(4) Uani 1 1 d . U .
Cl4 Cl 0.0542(2) -0.1429(3) 0.4872(2) 0.152(3) Uani 1 1 d . . .
Cl5 Cl -0.01783(13) -0.0027(3) 0.8614(3) 0.122(2) Uani 1 1 d . U .
Cl6 Cl 0.12414(9) 0.00178(16) 0.76679(11) 0.0495(7) Uani 1 1 d . . .
P1 P -0.01411(8) -0.02582(18) 0.65835(12) 0.0440(7) Uani 1 1 d . . .
P2 P -0.01780(9) -0.17315(19) 0.63379(11) 0.0466(8) Uani 1 1 d . . .
P3 P 0.02390(7) -0.12576(16) 0.73365(10) 0.0352(6) Uani 1 1 d . . .
O1 O -0.0641(3) -0.2141(5) 0.6447(3) 0.058(2) Uani 1 1 d . . .
O2 O -0.2115(4) -0.3726(5) 0.4966(4) 0.078(3) Uani 1 1 d . . .
O3 O -0.2039(4) -0.2712(5) 0.4470(4) 0.075(3) Uani 1 1 d . . .
O4 O -0.0011(3) -0.2185(7) 0.5792(4) 0.094(3) Uani 1 1 d . U .
O5 O 0.1688(2) -0.4208(4) 0.5571(3) 0.0376(15) Uani 1 1 d . . .
O6 O 0.1893(2) -0.3220(4) 0.5081(3) 0.0405(16) Uani 1 1 d . . .
O7 O -0.0579(2) 0.0106(4) 0.6823(3) 0.0476(19) Uani 1 1 d . . .
O8 O -0.2058(4) 0.1590(5) 0.5305(5) 0.096(4) Uani 1 1 d . . .
O9 O -0.2282(3) 0.0417(5) 0.5259(4) 0.051(2) Uani 1 1 d . . .
O10 O 0.0059(2) 0.0407(6) 0.6229(4) 0.075(3) Uani 1 1 d . . .
O11 O 0.2020(2) 0.1528(5) 0.6352(4) 0.055(2) Uani 1 1 d . . .
O12 O 0.2094(2) 0.0699(5) 0.5642(4) 0.065(2) Uani 1 1 d . . .
O13 O 0.0037(2) -0.1382(4) 0.7964(3) 0.0383(16) Uani 1 1 d . . .
O14 O -0.1877(2) -0.0602(5) 0.8860(4) 0.067(3) Uani 1 1 d . . .
O15 O -0.2008(2) -0.1627(4) 0.8371(3) 0.051(2) Uani 1 1 d . . .
O16 O 0.0728(2) -0.1376(5) 0.7562(3) 0.0471(19) Uani 1 1 d . . .
O17 O 0.2314(3) -0.1817(5) 0.5836(4) 0.063(2) Uani 1 1 d . . .
O18 O 0.24303(19) -0.0653(4) 0.6075(3) 0.0335(15) Uani 1 1 d . . .
O1W O 0.3234(3) 0.0011(5) 0.4595(4) 0.061(2) Uani 1 1 d . . .
H1WB H 0.3125 -0.0282 0.4345 0.073 Uiso 1 1 d R U .
H1WC H 0.3478 -0.0167 0.4707 0.073 Uiso 1 1 d R U .
O2W O -0.2500 -0.2500 0.7690(8) 0.143(10) Uani 1 2 d S T P
H2WA H -0.2682 -0.2822 0.7567 0.172 Uiso 1 1 d R U .
O3W O 0.2500 -0.2500 0.4021(6) 0.140(10) Uani 1 2 d S T P
H3WA H 0.2715 -0.2244 0.3898 0.168 Uiso 1 1 d R U .
N1 N -0.0257(3) -0.0930(6) 0.6163(3) 0.050(3) Uani 1 1 d . . .
N2 N 0.0106(3) -0.1883(5) 0.6909(4) 0.047(2) Uani 1 1 d . . .
N3 N 0.0158(2) -0.0441(5) 0.7130(4) 0.042(2) Uani 1 1 d . . .
C1 C -0.0942(3) 0.0303(6) 0.6476(5) 0.041(2) Uani 1 1 d . . .
C2 C -0.1044(6) 0.1006(8) 0.6415(7) 0.088(5) Uani 1 1 d . . .
C3 C -0.1439(5) 0.1235(7) 0.6107(7) 0.080(5) Uani 1 1 d . . .
H3A H -0.1536 0.1724 0.6109 0.096 Uiso 1 1 calc R U .
C4 C -0.1661(4) 0.0687(5) 0.5814(4) 0.044(3) Uani 1 1 d . . .
C5 C -0.1566(4) -0.0038(5) 0.5937(6) 0.047(3) Uani 1 1 d . . .
H5A H -0.1739 -0.0415 0.5786 0.056 Uiso 1 1 calc R U .
C6 C -0.1215(3) -0.0206(6) 0.6283(6) 0.054(3) Uani 1 1 d . . .
H6A H -0.1168 -0.0698 0.6385 0.065 Uiso 1 1 calc R U .
C7 C -0.2039(4) 0.0910(6) 0.5428(5) 0.048(3) Uani 1 1 d . . .
C8 C 0.0504(3) 0.0526(7) 0.6174(5) 0.050(3) Uani 1 1 d . . .
C9 C 0.0707(3) 0.1030(8) 0.6542(5) 0.053(3) Uani 1 1 d . . .
C10 C 0.1131(3) 0.1207(6) 0.6474(5) 0.042(2) Uani 1 1 d . . .
H10A H 0.1253 0.1574 0.6705 0.050 Uiso 1 1 calc R U .
C11 C 0.1390(3) 0.0859(5) 0.6069(4) 0.034(2) Uani 1 1 d . . .
C12 C 0.1197(4) 0.0339(8) 0.5713(5) 0.062(3) Uani 1 1 d . . .
H12A H 0.1368 0.0081 0.5448 0.075 Uiso 1 1 calc R U .
C13 C 0.0752(5) 0.0200(7) 0.5747(5) 0.066(4) Uani 1 1 d . . .
H13A H 0.0620 -0.0116 0.5481 0.080 Uiso 1 1 calc R U .
C14 C 0.1874(3) 0.1023(5) 0.6005(5) 0.038(2) Uani 1 1 d . . .
C15 C -0.0934(5) -0.2361(6) 0.6009(5) 0.051(3) Uani 1 1 d . . .
C16 C -0.1117(5) -0.3089(9) 0.6065(6) 0.081(4) Uani 1 1 d . U .
C17 C -0.1418(6) -0.3321(9) 0.5686(6) 0.095(6) Uani 1 1 d . . .
H17A H -0.1507 -0.3814 0.5698 0.113 Uiso 1 1 calc R U .
C18 C -0.1604(5) -0.2857(6) 0.5275(5) 0.056(3) Uani 1 1 d . . .
C19 C -0.1372(5) -0.2206(7) 0.5163(6) 0.070(4) Uani 1 1 d . . .
H19A H -0.1439 -0.1931 0.4834 0.084 Uiso 1 1 calc R U .
C20 C -0.1032(5) -0.1951(7) 0.5547(6) 0.067(4) Uani 1 1 d . . .
H20A H -0.0883 -0.1510 0.5474 0.080 Uiso 1 1 calc R U .
C21 C -0.1954(5) -0.3120(6) 0.4883(5) 0.058(3) Uani 1 1 d . . .
C22 C 0.0408(5) -0.2507(8) 0.5701(6) 0.063(4) Uani 1 1 d . U .
C23 C 0.0691(5) -0.2206(9) 0.5308(6) 0.072(4) Uani 1 1 d . . .
C24 C 0.1091(5) -0.2558(7) 0.5209(6) 0.071(5) Uani 1 1 d . . .
H24A H 0.1295 -0.2357 0.4953 0.085 Uiso 1 1 calc R U .
C25 C 0.1180(3) -0.3218(6) 0.5501(4) 0.042(3) Uani 1 1 d . . .
C26 C 0.0901(3) -0.3503(7) 0.5895(5) 0.049(3) Uani 1 1 d . . .
H26A H 0.0973 -0.3929 0.6101 0.058 Uiso 1 1 calc R U .
C27 C 0.0486(4) -0.3129(9) 0.5990(5) 0.069(4) Uani 1 1 d . . .
H27A H 0.0280 -0.3320 0.6246 0.083 Uiso 1 1 calc R U .
C28 C 0.1628(3) -0.3588(5) 0.5383(4) 0.033(2) Uani 1 1 d . . .
C29 C -0.0416(3) -0.1290(6) 0.8058(4) 0.034(2) Uani 1 1 d . . .
C30 C -0.0563(3) -0.0674(7) 0.8375(5) 0.053(3) Uani 1 1 d . U .
C31 C -0.0995(3) -0.0644(7) 0.8549(5) 0.054(3) Uani 1 1 d . . .
H31A H -0.1087 -0.0263 0.8791 0.065 Uiso 1 1 calc R U .
C32 C -0.1286(3) -0.1166(6) 0.8374(5) 0.044(3) Uani 1 1 d . . .
C33 C -0.1146(4) -0.1705(7) 0.7984(6) 0.071(4) Uani 1 1 d . . .
H33A H -0.1352 -0.2021 0.7819 0.085 Uiso 1 1 calc R U .
C34 C -0.0713(4) -0.1779(7) 0.7840(6) 0.061(4) Uani 1 1 d . . .
H34A H -0.0623 -0.2159 0.7596 0.074 Uiso 1 1 calc R U .
C35 C -0.1758(3) -0.1143(6) 0.8558(5) 0.042(2) Uani 1 1 d . . .
C36 C 0.1083(3) -0.1323(6) 0.7181(4) 0.038(2) Uani 1 1 d . . .
C37 C 0.1358(3) -0.0707(5) 0.7192(4) 0.034(2) Uani 1 1 d . . .
C38 C 0.1726(3) -0.0672(6) 0.6842(4) 0.035(2) Uani 1 1 d . . .
H38A H 0.1902 -0.0250 0.6843 0.042 Uiso 1 1 calc R U .
C39 C 0.1834(3) -0.1270(6) 0.6490(4) 0.031(2) Uani 1 1 d . . .
C40 C 0.1557(3) -0.1875(6) 0.6491(5) 0.049(3) Uani 1 1 d . . .
H40A H 0.1626 -0.2278 0.6257 0.059 Uiso 1 1 calc R U .
C41 C 0.1186(3) -0.1908(7) 0.6820(5) 0.053(3) Uani 1 1 d . . .
H41A H 0.1004 -0.2321 0.6803 0.064 Uiso 1 1 calc R U .
C42 C 0.2221(3) -0.1223(6) 0.6100(4) 0.035(2) Uani 1 1 d . . .

loop_
_atom_site_aniso_label
_atom_site_aniso_U_11
_atom_site_aniso_U_22
_atom_site_aniso_U_33
_atom_site_aniso_U_23
_atom_site_aniso_U_13
_atom_site_aniso_U_12
Ho1 0.0149(2) 0.0307(3) 0.0380(3) -0.00367(16) -0.00277(15) -0.00128(14)
Ho2 0.0271(3) 0.0267(3) 0.0361(3) 0.000 0.000 -0.0007(2)
Ho3 0.0285(3) 0.0243(3) 0.0303(3) 0.000 0.000 0.0005(2)
Cl1 0.112(4) 0.072(3) 0.181(5) -0.029(3) -0.086(4) 0.000(2)
Cl2 0.056(2) 0.144(4) 0.114(3) -0.020(3) 0.031(2) 0.000(2)
Cl3 0.323(9) 0.124(4) 0.184(5) 0.112(4) -0.203(6) -0.135(5)
Cl4 0.233(7) 0.149(5) 0.074(3) -0.016(3) -0.038(3) 0.145(5)
Cl5 0.046(2) 0.142(4) 0.179(5) -0.113(4) 0.029(3) -0.038(2)
Cl6 0.0373(14) 0.0682(19) 0.0429(14) -0.0176(12) -0.0012(11) 0.0188(12)
P1 0.0183(11) 0.071(2) 0.0428(14) 0.0168(13) -0.0107(10) -0.0151(12)
P2 0.0331(14) 0.071(2) 0.0363(14) -0.0207(13) -0.0105(11) 0.0222(13)
P3 0.0122(10) 0.0645(18) 0.0288(11) -0.0029(11) 0.0004(8) 0.0050(10)
O1 0.058(5) 0.053(5) 0.062(5) -0.011(4) -0.037(4) -0.008(4)
O2 0.134(9) 0.043(5) 0.057(5) 0.001(4) -0.043(6) -0.036(6)
O3 0.104(8) 0.053(5) 0.067(6) 0.013(4) -0.052(6) -0.026(5)
O4 0.074(6) 0.138(7) 0.070(5) -0.037(5) -0.017(4) 0.063(5)
O5 0.026(3) 0.036(4) 0.051(4) 0.008(3) -0.010(3) -0.002(3)
O6 0.029(3) 0.045(4) 0.047(4) -0.007(3) -0.013(3) 0.001(3)
O7 0.020(3) 0.055(5) 0.067(5) 0.004(4) -0.023(3) -0.003(3)
O8 0.102(8) 0.043(5) 0.143(9) 0.040(6) -0.093(7) -0.015(5)
O9 0.050(5) 0.035(4) 0.069(5) 0.006(4) -0.026(4) -0.011(3)
O10 0.031(4) 0.120(8) 0.074(6) 0.059(6) -0.024(4) -0.039(5)
O11 0.018(3) 0.066(6) 0.083(6) 0.031(5) -0.005(4) -0.004(3)
O12 0.038(4) 0.066(6) 0.090(6) 0.022(5) 0.027(4) 0.034(4)
O13 0.024(3) 0.064(5) 0.027(3) 0.006(3) 0.001(2) -0.001(3)
O14 0.027(4) 0.078(6) 0.097(6) -0.053(5) 0.030(4) -0.010(4)
O15 0.031(4) 0.056(5) 0.067(5) -0.024(4) 0.022(3) -0.017(3)
O16 0.020(3) 0.089(6) 0.032(3) -0.004(4) -0.003(3) 0.012(3)
O17 0.058(5) 0.054(5) 0.076(6) -0.023(4) 0.042(4) -0.008(4)
O18 0.021(3) 0.046(4) 0.033(3) -0.003(3) 0.007(2) 0.001(3)
O1W 0.033(5) 0.082(7) 0.067(6) 0.005(4) 0.011(4) 0.002(4)
O2W 0.24(3) 0.109(15) 0.082(11) 0.000 0.000 -0.135(17)
O3W 0.26(3) 0.123(17) 0.034(7) 0.000 0.000 -0.089(16)
N1 0.021(4) 0.096(8) 0.035(4) 0.001(5) -0.007(3) -0.002(4)
N2 0.040(5) 0.056(6) 0.043(5) -0.017(4) -0.012(4) 0.016(4)
N3 0.018(4) 0.067(6) 0.040(4) 0.012(4) -0.012(3) -0.009(4)
C1 0.026(5) 0.044(6) 0.053(6) 0.017(5) -0.025(4) -0.012(4)
C2 0.098(12) 0.056(9) 0.109(11) 0.014(8) -0.074(10) -0.024(8)
C3 0.084(10) 0.036(7) 0.119(11) 0.017(7) -0.068(9) -0.017(6)
C4 0.062(7) 0.032(5) 0.039(5) 0.010(4) -0.025(5) -0.022(5)
C5 0.049(6) 0.019(5) 0.073(7) 0.010(4) -0.015(6) -0.010(4)
C6 0.030(5) 0.039(6) 0.094(9) 0.037(6) -0.029(6) -0.008(4)
C7 0.047(6) 0.038(6) 0.058(7) 0.012(5) -0.023(5) -0.010(5)
C8 0.032(5) 0.077(9) 0.040(6) 0.024(5) -0.005(4) -0.011(5)
C9 0.023(5) 0.086(9) 0.049(6) -0.001(6) 0.008(4) -0.010(5)
C10 0.029(5) 0.045(6) 0.051(6) -0.008(5) 0.008(4) -0.009(4)
C11 0.017(4) 0.032(5) 0.051(5) 0.013(4) 0.009(4) -0.002(3)
C12 0.059(8) 0.066(8) 0.062(8) -0.022(6) 0.029(6) -0.013(6)
C13 0.087(10) 0.075(9) 0.037(6) -0.002(6) -0.019(6) -0.056(8)
C14 0.012(4) 0.029(5) 0.072(7) 0.021(5) 0.007(4) 0.005(3)
C15 0.081(9) 0.030(6) 0.043(6) -0.006(4) -0.031(6) -0.008(5)
C16 0.096(8) 0.077(7) 0.071(7) 0.027(6) -0.051(6) -0.026(6)
C17 0.133(15) 0.066(10) 0.085(10) 0.026(8) -0.069(10) -0.052(10)
C18 0.094(10) 0.031(6) 0.042(6) 0.004(5) -0.026(6) -0.009(6)
C19 0.102(12) 0.037(7) 0.071(8) 0.014(6) -0.031(8) -0.021(7)
C20 0.084(10) 0.043(7) 0.073(8) 0.016(6) -0.036(7) -0.024(7)
C21 0.085(9) 0.030(6) 0.059(7) 0.009(5) -0.025(7) -0.021(6)
C22 0.058(6) 0.077(7) 0.053(6) -0.023(5) -0.025(5) 0.043(5)
C23 0.073(10) 0.090(11) 0.053(8) -0.020(7) -0.018(7) 0.032(8)
C24 0.097(11) 0.055(8) 0.060(8) -0.026(6) -0.026(7) 0.054(8)
C25 0.029(5) 0.052(7) 0.046(6) -0.020(5) -0.013(4) 0.006(4)
C26 0.037(6) 0.054(7) 0.055(6) -0.012(5) 0.004(5) 0.015(5)
C27 0.058(8) 0.107(12) 0.043(7) -0.015(7) 0.001(6) -0.006(8)
C28 0.022(4) 0.034(5) 0.043(5) -0.009(4) -0.009(4) -0.001(4)
C29 0.016(4) 0.052(6) 0.034(5) -0.007(4) 0.001(4) 0.003(4)
C30 0.030(5) 0.070(6) 0.060(6) -0.029(5) -0.004(4) -0.021(5)
C31 0.031(5) 0.071(8) 0.061(7) -0.029(6) 0.009(5) -0.011(5)
C32 0.035(5) 0.049(6) 0.050(6) -0.017(5) 0.015(5) -0.015(5)
C33 0.053(7) 0.071(9) 0.088(9) -0.053(8) 0.034(7) -0.024(6)
C34 0.035(6) 0.069(8) 0.080(8) -0.035(7) 0.020(6) -0.006(5)
C35 0.025(5) 0.046(6) 0.055(6) -0.017(5) 0.005(4) -0.007(4)
C36 0.011(4) 0.065(7) 0.037(5) 0.003(5) 0.003(3) 0.011(4)
C37 0.024(4) 0.045(6) 0.033(5) -0.005(4) -0.001(4) 0.006(4)
C38 0.028(4) 0.045(6) 0.031(4) -0.008(4) 0.001(4) 0.007(4)
C39 0.012(4) 0.056(6) 0.026(4) -0.008(4) -0.002(3) 0.003(4)
C40 0.032(5) 0.057(7) 0.059(6) -0.040(6) 0.017(5) -0.010(5)
C41 0.026(5) 0.052(7) 0.081(8) -0.005(6) -0.003(5) -0.021(5)
C42 0.022(4) 0.056(7) 0.029(4) -0.007(4) 0.005(4) -0.002(4)

loop_
_atom_type_symbol
_atom_type_description
_atom_type_scat_dispersion_real
_atom_type_scat_dispersion_imag
_atom_type_scat_source
C C 0.0033 0.0016 'International Tables Vol C Tables 4.2.6.8 and 6.1.1.4'
H H 0.0000 0.0000 'International Tables Vol C Tables 4.2.6.8 and 6.1.1.4'
N N 0.0061 0.0033 'International Tables Vol C Tables 4.2.6.8 and 6.1.1.4'
O O 0.0106 0.0060 'International Tables Vol C Tables 4.2.6.8 and 6.1.1.4'
Cl Cl 0.1484 0.1585 'International Tables Vol C Tables 4.2.6.8 and 6.1.1.4'
Ho Ho -0.2175 4.6783 'International Tables Vol C Tables 4.2.6.8 and 6.1.1.4'
P P 0.1023 0.0942 'International Tables Vol C Tables 4.2.6.8 and 6.1.1.4'

loop_
_geom_angle_atom_site_label_1
_geom_angle_atom_site_label_2
_geom_angle_atom_site_label_3
_geom_angle
_geom_angle_site_symmetry_1
_geom_angle_site_symmetry_3
O14 Ho1 O9 170.5(3) 4_556 5_556
O14 Ho1 O2 79.7(4) 4_556 6_666
O9 Ho1 O2 105.3(3) 5_556 6_666
O14 Ho1 O18 85.2(3) 4_556 .
O9 Ho1 O18 86.7(3) 5_556 .
O2 Ho1 O18 150.0(3) 6_666 .
O14 Ho1 O12 93.3(3) 4_556 .
O9 Ho1 O12 79.9(3) 5_556 .
O2 Ho1 O12 80.1(4) 6_666 .
O18 Ho1 O12 75.0(3) . .
O14 Ho1 O1W 108.0(3) 4_556 .
O9 Ho1 O1W 81.3(3) 5_556 .
O2 Ho1 O1W 71.3(3) 6_666 .
O18 Ho1 O1W 138.5(3) . .
O12 Ho1 O1W 139.9(3) . .
O14 Ho1 O5 76.7(3) 4_556 2_545
O9 Ho1 O5 106.2(3) 5_556 2_545
O2 Ho1 O5 123.6(3) 6_666 2_545
O18 Ho1 O5 76.9(2) . 2_545
O12 Ho1 O5 150.9(3) . 2_545
O1W Ho1 O5 68.8(3) . 2_545
O11 Ho2 O11 174.4(4) 4_456 3_546
O11 Ho2 O15 82.8(3) 4_456 .
O11 Ho2 O15 95.4(3) 3_546 .
O11 Ho2 O15 95.4(3) 4_456 2_445
O11 Ho2 O15 82.8(3) 3_546 2_445
O15 Ho2 O15 141.8(4) . 2_445
O11 Ho2 O3 107.5(3) 4_456 7_556
O11 Ho2 O3 77.0(3) 3_546 7_556
O15 Ho2 O3 75.1(3) . 7_556
O15 Ho2 O3 139.8(3) 2_445 7_556
O11 Ho2 O3 77.0(3) 4_456 8_556
O11 Ho2 O3 107.5(3) 3_546 8_556
O15 Ho2 O3 139.8(3) . 8_556
O15 Ho2 O3 75.1(3) 2_445 8_556
O3 Ho2 O3 78.3(6) 7_556 8_556
O11 Ho2 O2W 87.2(2) 4_456 .
O11 Ho2 O2W 87.2(2) 3_546 .
O15 Ho2 O2W 70.90(19) . .
O15 Ho2 O2W 70.90(19) 2_445 .
O3 Ho2 O2W 140.8(3) 7_556 .
O3 Ho2 O2W 140.8(3) 8_556 .
O6 Ho3 O6 176.6(3) 2_545 .
O6 Ho3 O17 82.4(3) 2_545 .
O6 Ho3 O17 94.9(3) . .
O6 Ho3 O17 94.9(3) 2_545 2_545
O6 Ho3 O17 82.4(3) . 2_545
O17 Ho3 O17 73.7(5) . 2_545
O6 Ho3 O8 86.7(3) 2_545 6_656
O6 Ho3 O8 94.5(3) . 6_656
O17 Ho3 O8 146.2(4) . 6_656
O17 Ho3 O8 75.5(4) 2_545 6_656
O6 Ho3 O8 94.5(3) 2_545 5_556
O6 Ho3 O8 86.7(3) . 5_556
O17 Ho3 O8 75.5(4) . 5_556
O17 Ho3 O8 146.2(4) 2_545 5_556
O8 Ho3 O8 137.5(7) 6_656 5_556
O6 Ho3 O3W 91.71(17) 2_545 .
O6 Ho3 O3W 91.71(17) . .
O17 Ho3 O3W 143.2(3) . .
O17 Ho3 O3W 143.2(3) 2_545 .
O8 Ho3 O3W 68.8(3) 6_656 .
O8 Ho3 O3W 68.8(3) 5_556 .
O10 P1 O7 101.0(5) . .
O10 P1 N3 110.4(4) . .
O7 P1 N3 106.8(5) . .
O10 P1 N1 110.4(6) . .
O7 P1 N1 110.0(4) . .
N3 P1 N1 116.9(5) . .
N1 P2 O4 109.2(6) . .
N1 P2 N2 117.9(5) . .
O4 P2 N2 113.2(5) . .
N1 P2 O1 109.8(5) . .
O4 P2 O1 99.7(6) . .
N2 P2 O1 105.3(5) . .
N2 P3 N3 116.6(5) . .
N2 P3 O16 110.8(4) . .
N3 P3 O16 111.9(4) . .
N2 P3 O13 112.1(5) . .
N3 P3 O13 110.4(4) . .
O16 P3 O13 92.5(3) . .
C15 O1 P2 124.7(8) . .
C21 O2 Ho1 147.5(10) . 6_556
C21 O3 Ho2 145.7(8) . 7
C22 O4 P2 128.1(8) . .
C28 O5 Ho1 131.9(6) . 2_545
C28 O6 Ho3 147.7(6) . .
C1 O7 P1 124.4(7) . .
C7 O8 Ho3 144.1(8) . 5_556
C7 O9 Ho1 153.4(7) . 5_556
C8 O10 P1 123.2(8) . .
C14 O11 Ho2 136.9(7) . 3_556
C14 O12 Ho1 149.3(8) . .
C29 O13 P3 120.3(6) . .
C35 O14 Ho1 151.7(8) . 4_456
C35 O15 Ho2 140.4(7) . .
C36 O16 P3 120.5(6) . .
C42 O17 Ho3 154.6(8) . .
C42 O18 Ho1 139.2(6) . .
Ho1 O1W H1WB 109.3 . .
Ho1 O1W H1WC 110.0 . .
H1WB O1W H1WC 108.2 . .
Ho2 O2W H2WA 109.5 . .
Ho3 O3W H3WA 109.5 . .
P2 N1 P1 121.7(5) . .
P3 N2 P2 122.7(6) . .
P3 N3 P1 121.8(6) . .
C6 C1 C2 119.2(10) . .
C6 C1 O7 120.9(9) . .
C2 C1 O7 119.3(10) . .
C1 C2 C3 121.4(11) . .
C1 C2 Cl1 122.6(10) . .
C3 C2 Cl1 115.2(11) . .
C4 C3 C2 116.1(12) . .
C4 C3 H3A 121.9 . .
C2 C3 H3A 121.9 . .
C5 C4 C3 118.8(10) . .
C5 C4 C7 122.6(9) . .
C3 C4 C7 118.1(10) . .
C6 C5 C4 119.9(10) . .
C6 C5 H5A 120.1 . .
C4 C5 H5A 120.1 . .
C1 C6 C5 122.5(9) . .
C1 C6 H6A 118.7 . .
C5 C6 H6A 118.7 . .
O9 C7 O8 127.6(10) . .
O9 C7 C4 117.1(10) . .
O8 C7 C4 115.3(9) . .
O10 C8 C13 122.7(12) . .
O10 C8 C9 118.7(11) . .
C13 C8 C9 118.5(10) . .
C10 C9 C8 120.7(10) . .
C10 C9 Cl2 121.4(10) . .
C8 C9 Cl2 117.8(8) . .
C9 C10 C11 121.7(10) . .
C9 C10 H10A 119.1 . .
C11 C10 H10A 119.1 . .
C12 C11 C10 118.1(9) . .
C12 C11 C14 119.4(9) . .
C10 C11 C14 122.5(9) . .
C13 C12 C11 120.6(11) . .
C13 C12 H12A 119.7 . .
C11 C12 H12A 119.7 . .
C12 C13 C8 120.1(10) . .
C12 C13 H13A 119.9 . .
C8 C13 H13A 119.9 . .
O12 C14 O11 125.0(9) . .
O12 C14 C11 120.6(10) . .
O11 C14 C11 114.3(9) . .
C20 C15 O1 124.3(10) . .
C20 C15 C16 119.7(10) . .
O1 C15 C16 116.0(10) . .
C17 C16 C15 119.6(12) . .
C17 C16 Cl3 124.1(12) . .
C15 C16 Cl3 115.9(9) . .
C16 C17 C18 122.7(13) . .
C16 C17 H17A 118.6 . .
C18 C17 H17A 118.6 . .
C17 C18 C19 115.5(12) . .
C17 C18 C21 121.4(11) . .
C19 C18 C21 121.4(10) . .
C18 C19 C20 121.2(11) . .
C18 C19 H19A 119.4 . .
C20 C19 H19A 119.4 . .
C15 C20 C19 118.5(12) . .
C15 C20 H20A 120.7 . .
C19 C20 H20A 120.7 . .
O2 C21 O3 125.3(11) . .
O2 C21 C18 118.8(11) . .
O3 C21 C18 115.7(10) . .
C27 C22 C23 123.9(12) . .
C27 C22 O4 115.7(15) . .
C23 C22 O4 120.2(13) . .
C22 C23 C24 118.7(14) . .
C22 C23 Cl4 121.9(11) . .
C24 C23 Cl4 119.2(13) . .
C23 C24 C25 118.7(16) . .
C23 C24 H24A 120.7 . .
C25 C24 H24A 120.7 . .
C26 C25 C24 122.1(11) . .
C26 C25 C28 120.7(10) . .
C24 C25 C28 117.1(11) . .
C25 C26 C27 118.2(12) . .
C25 C26 H26A 120.9 . .
C27 C26 H26A 120.9 . .
C22 C27 C26 118.4(13) . .
C22 C27 H27A 120.8 . .
C26 C27 H27A 120.8 . .
O5 C28 O6 126.1(9) . .
O5 C28 C25 118.0(9) . .
O6 C28 C25 115.9(9) . .
C34 C29 C30 119.8(9) . .
C34 C29 O13 121.2(9) . .
C30 C29 O13 119.1(8) . .
C31 C30 C29 119.2(9) . .
C31 C30 Cl5 121.4(9) . .
C29 C30 Cl5 118.9(8) . .
C32 C31 C30 120.7(10) . .
C32 C31 H31A 119.7 . .
C30 C31 H31A 119.7 . .
C31 C32 C33 118.6(10) . .
C31 C32 C35 121.5(9) . .
C33 C32 C35 119.8(9) . .
C34 C33 C32 121.5(11) . .
C34 C33 H33A 119.3 . .
C32 C33 H33A 119.3 . .
C29 C34 C33 119.1(10) . .
C29 C34 H34A 120.4 . .
C33 C34 H34A 120.4 . .
O15 C35 O14 124.5(9) . .
O15 C35 C32 118.1(9) . .
O14 C35 C32 117.3(9) . .
C37 C36 C41 119.0(8) . .
C37 C36 O16 120.5(9) . .
C41 C36 O16 120.3(10) . .
C38 C37 C36 120.8(9) . .
C38 C37 Cl6 119.9(8) . .
C36 C37 Cl6 119.2(7) . .
C37 C38 C39 119.9(9) . .
C37 C38 H38A 120.1 . .
C39 C38 H38A 120.1 . .
C40 C39 C38 118.0(8) . .
C40 C39 C42 122.0(8) . .
C38 C39 C42 119.9(9) . .
C41 C40 C39 122.7(9) . .
C41 C40 H40A 118.6 . .
C39 C40 H40A 118.6 . .
C40 C41 C36 119.5(9) . .
C40 C41 H41A 120.3 . .
C36 C41 H41A 120.3 . .
O18 C42 O17 125.5(8) . .
O18 C42 C39 119.6(9) . .
O17 C42 C39 114.9(9) . .

loop_
_geom_bond_atom_site_label_1
_geom_bond_atom_site_label_2
_geom_bond_distance
_geom_bond_site_symmetry_2
Ho1 O14 2.262(7) 4_556
Ho1 O9 2.268(7) 5_556
Ho1 O2 2.293(8) 6_666
Ho1 O18 2.314(7) .
Ho1 O12 2.330(7) .
Ho1 O1W 2.360(8) .
Ho1 O5 2.404(7) 2_545
Ho2 O11 2.286(8) 4_456
Ho2 O11 2.286(8) 3_546
Ho2 O15 2.299(7) .
Ho2 O15 2.299(7) 2_445
Ho2 O3 2.303(8) 7_556
Ho2 O3 2.303(8) 8_556
Ho2 O2W 2.326(18) .
Ho3 O6 2.258(7) 2_545
Ho3 O6 2.258(7) .
Ho3 O17 2.264(7) .
Ho3 O17 2.264(7) 2_545
Ho3 O8 2.278(9) 6_656
Ho3 O8 2.278(9) 5_556
Ho3 O3W 2.383(15) .
Cl1 C2 1.783(14) .
Cl2 C9 1.743(12) .
Cl3 C16 1.725(13) .
Cl4 C23 1.784(16) .
Cl5 C30 1.743(10) .
Cl6 C37 1.745(9) .
P1 O10 1.576(8) .
P1 O7 1.584(8) .
P1 N3 1.590(8) .
P1 N1 1.595(10) .
P2 N1 1.521(11) .
P2 O4 1.587(9) .
P2 N2 1.600(9) .
P2 O1 1.612(9) .
P3 N2 1.555(9) .
P3 N3 1.569(9) .
P3 O16 1.591(7) .
P3 O13 1.591(7) .
O1 C15 1.405(12) .
O2 C21 1.213(13) .
O2 Ho1 2.293(8) 6_556
O3 C21 1.233(13) .
O3 Ho2 2.303(8) 7
O4 C22 1.417(15) .
O5 C28 1.216(12) .
O5 Ho1 2.403(7) 2_545
O6 C28 1.257(12) .
O7 C1 1.410(10) .
O8 C7 1.261(14) .
O8 Ho3 2.278(9) 5_556
O9 C7 1.220(13) .
O9 Ho1 2.268(7) 5_556
O10 C8 1.376(12) .
O11 C14 1.293(14) .
O11 Ho2 2.286(8) 3_556
O12 C14 1.222(13) .
O13 C29 1.405(10) .
O14 C35 1.253(12) .
O14 Ho1 2.262(7) 4_456
O15 C35 1.237(12) .
O16 C36 1.397(11) .
O17 C42 1.264(12) .
O18 C42 1.212(12) .
O1W H1WB 0.8499 .
O1W H1WC 0.8500 .
O2W H2WA 0.8499 .
O3W H3WA 0.8500 .
C1 C6 1.317(14) .
C1 C2 1.314(18) .
C2 C3 1.459(18) .
C3 C4 1.377(14) .
C3 H3A 0.9300 .
C4 C5 1.370(13) .
C4 C7 1.510(14) .
C5 C6 1.366(14) .
C5 H5A 0.9300 .
C6 H6A 0.9300 .
C8 C13 1.374(18) .
C8 C9 1.390(16) .
C9 C10 1.338(13) .
C10 C11 1.375(13) .
C10 H10A 0.9300 .
C11 C12 1.378(15) .
C11 C14 1.509(11) .
C12 C13 1.377(18) .
C12 H12A 0.9300 .
C13 H13A 0.9300 .
C15 C20 1.332(16) .
C15 C16 1.434(17) .
C16 C17 1.335(17) .
C17 C18 1.386(17) .
C17 H17A 0.9300 .
C18 C19 1.395(17) .
C18 C21 1.478(16) .
C19 C20 1.439(17) .
C19 H19A 0.9300 .
C20 H20A 0.9300 .
C22 C27 1.326(19) .
C22 C23 1.37(2) .
C23 C24 1.392(19) .
C24 C25 1.396(17) .
C24 H24A 0.9300 .
C25 C26 1.347(16) .
C25 C28 1.541(13) .
C26 C27 1.450(17) .
C26 H26A 0.9300 .
C27 H27A 0.9300 .
C29 C34 1.361(14) .
C29 C30 1.403(14) .
C30 C31 1.376(14) .
C31 C32 1.356(14) .
C31 H31A 0.9300 .
C32 C33 1.391(14) .
C32 C35 1.497(13) .
C33 C34 1.366(15) .
C33 H33A 0.9300 .
C34 H34A 0.9300 .
C36 C37 1.392(14) .
C36 C41 1.380(15) .
C37 C38 1.382(12) .
C38 C39 1.391(13) .
C38 H38A 0.9300 .
C39 C40 1.379(14) .
C39 C42 1.486(12) .
C40 C41 1.363(14) .
C40 H40A 0.9300 .
C41 H41A 0.9300 .

loop_
_platon_squeeze_void_nr
_platon_squeeze_void_average_x
_platon_squeeze_void_average_y
_platon_squeeze_void_average_z
_platon_squeeze_void_volume
_platon_squeeze_void_count_electrons
_platon_squeeze_void_content
1 0.002 -0.007 0.000 1848 204 ' '
2 0.254 -0.186 0.500 1848 204 ' '
